data_2225246
loop_
_publ_author_name
'Choi, Hong Dae'
'Seo, Pil Ja'
'Son, Byeng Wha'
'Lee, Uk'

_publ_section_title
;
 3-(4-Fluorophenylsulfinyl)-2,4,6,7-tetramethyl-1-benzofuran
;
_journal_coeditor_code GW2077
_journal_issue 3
_journal_name_full 'Acta Crystallographica Section E'
_journal_page_first o643
_journal_paper_doi 10.1107/S1600536810005702
_journal_volume 66
_journal_year 2010
_chemical_formula_iupac 'C18 H17 F O2 S'
_chemical_formula_moiety 'C18 H17 F O2 S'
_chemical_formula_sum 'C18 H17 F O2 S'
_chemical_formula_weight 316.38
_chemical_name_systematic
;
 3-(4-Fluorophenylsulfinyl)-2,4,6,7-tetramethyl-1-benzofuran
;
_space_group_IT_number 33
_symmetry_cell_setting orthorhombic
_symmetry_space_group_name_Hall 'P 2c -2n'
_symmetry_space_group_name_H-M 'P n a 21'
_atom_sites_solution_hydrogens difmap
_atom_sites_solution_primary direct
_atom_sites_solution_secondary difmap
_audit_creation_method 'form.cif (version 2.0)'
_cell_angle_alpha 90.00
_cell_angle_beta 90.00
_cell_angle_gamma 90.00
_cell_formula_units_Z 4
_cell_length_a 12.0034(5)
_cell_length_b 19.7455(7)
_cell_length_c 6.4918(3)
_cell_measurement_reflns_used 4518
_cell_measurement_temperature 169(2)
_cell_measurement_theta_max 27.42
_cell_measurement_theta_min 2.67
_cell_volume 1538.64(11)
_computing_cell_refinement 'SAINT (Bruker, 2009)'
_computing_data_collection 'APEX2 (Bruker, 2009)'
_computing_data_reduction 'SAINT (Bruker, 2009)'
_computing_molecular_graphics 'ORTEP-3 (Farrugia, 1997) and DIAMOND (Brandenburg, 1998)'
_computing_publication_material 'SHELXL97 (Sheldrick, 2008)'
_computing_structure_refinement 'SHELXL97 (Sheldrick, 2008)'
_computing_structure_solution 'SHELXS97 (Sheldrick, 2008)'
_diffrn_ambient_temperature 169(2)
_diffrn_detector_area_resol_mean 10.0
_diffrn_measured_fraction_theta_full 0.999
_diffrn_measured_fraction_theta_max 0.999
_diffrn_measurement_device_type 'Bruker SMART APEXII CCD'
_diffrn_measurement_method '\f and \w scans'
_diffrn_radiation_monochromator 'Bruker HELIOS graded multilayer optics'
_diffrn_radiation_source 'Rotating Anode'
_diffrn_radiation_type MoK\a
_diffrn_radiation_wavelength 0.71073
_diffrn_reflns_av_R_equivalents 0.0244
_diffrn_reflns_av_sigmaI/netI 0.0252
_diffrn_reflns_limit_h_max 15
_diffrn_reflns_limit_h_min -13
_diffrn_reflns_limit_k_max 25
_diffrn_reflns_limit_k_min -25
_diffrn_reflns_limit_l_max 8
_diffrn_reflns_limit_l_min -4
_diffrn_reflns_number 8107
_diffrn_reflns_theta_full 27.45
_diffrn_reflns_theta_max 27.45
_diffrn_reflns_theta_min 1.99
_diffrn_standards_number 0
_exptl_absorpt_coefficient_mu 0.225
_exptl_absorpt_correction_T_max 0.7456
_exptl_absorpt_correction_T_min 0.6444
_exptl_absorpt_correction_type multi-scan
_exptl_absorpt_process_details '(SADABS; Bruker, 2009)'
_exptl_crystal_colour colourless
_exptl_crystal_density_diffrn 1.366
_exptl_crystal_density_method 'not measured'
_exptl_crystal_description block
_exptl_crystal_F_000 664
_exptl_crystal_size_max 0.175
_exptl_crystal_size_mid 0.168
_exptl_crystal_size_min 0.162
_refine_diff_density_max 0.252
_refine_diff_density_min -0.278
_refine_ls_abs_structure_details 'Flack (1983), 366 Friedel pairs'
_refine_ls_abs_structure_Flack 0.01(12)
_refine_ls_extinction_method none
_refine_ls_goodness_of_fit_ref 1.058
_refine_ls_hydrogen_treatment constr
_refine_ls_matrix_type full
_refine_ls_number_parameters 204
_refine_ls_number_reflns 2280
_refine_ls_number_restraints 1
_refine_ls_restrained_S_all 1.058
_refine_ls_R_factor_all 0.0332
_refine_ls_R_factor_gt 0.0315
_refine_ls_shift/esd_max <0.001
_refine_ls_shift/su_max_lt 0.001
_refine_ls_shift/su_mean <0.001
_refine_ls_structure_factor_coef Fsqd
_refine_ls_weighting_details 'calc w=1/[\s^2^(Fo^2^)+(0.0551P)^2^+0.1527P] where P=(Fo^2^+2Fc^2^)/3'
_refine_ls_weighting_scheme calc
_refine_ls_wR_factor_gt 0.0813
_refine_ls_wR_factor_ref 0.0822
_reflns_number_gt 2175
_reflns_number_total 2280
_reflns_threshold_expression I>2\s(I)
_cod_data_source_file gw2077.cif
_cod_data_source_block I
_cod_depositor_comments
;
The following automatic conversions were performed:
'_symmetry_cell_setting' value 'Orthorhombic' changed to 'orthorhombic'
according to '/home/saulius/struct/CIF-dictionaries/cif_core.dic'
dictionary named 'cif_core.dic' version 2.4.1 from 2010-06-29.

Automatic conversion script
Id: cif_fix_enum 1527 2010-12-29 10:47:43Z saulius 

The following automatic conversions were performed:

'_symmetry_cell_setting' value 'Orthorhombic' changed to
'orthorhombic' according to
/home/saulius/struct/CIF-dictionaries/cif_core.dic dictionary named
'cif_core.dic' version 2.4.1 from 2010-06-29.

Automatic conversion script
Id: cif_fix_values 1715 2011-07-08 13:25:40Z adriana 
;
_cod_database_code 2225246
_cod_database_fobs_code 2225246

loop_
_symmetry_equiv_pos_as_xyz
'x, y, z'
'-x, -y, z+1/2'
'-x+1/2, y+1/2, z+1/2'
'x+1/2, -y+1/2, z'

loop_
_atom_site_type_symbol
_atom_site_label
_atom_site_fract_x
_atom_site_fract_y
_atom_site_fract_z
_atom_site_U_iso_or_equiv
_atom_site_adp_type
_atom_site_calc_flag
_atom_site_refinement_flags
_atom_site_occupancy
_atom_site_disorder_assembly
_atom_site_disorder_group
S S 0.38790(4) 0.25971(2) 0.83129(12) 0.02606(12) Uani d . 1 . .
F F 0.48409(13) 0.07177(8) 0.1553(3) 0.0599(5) Uani d . 1 . .
O O1 0.66099(10) 0.36300(7) 0.9163(2) 0.0258(3) Uani d . 1 . .
O O2 0.28018(11) 0.29365(7) 0.7817(3) 0.0352(4) Uani d . 1 . .
C C1 0.49909(14) 0.31749(9) 0.8113(3) 0.0235(4) Uani d . 1 . .
C C2 0.52977(15) 0.36899(9) 0.6611(3) 0.0232(4) Uani d . 1 . .
C C3 0.48697(16) 0.39560(10) 0.4772(3) 0.0273(4) Uani d . 1 . .
C C4 0.54918(17) 0.44634(9) 0.3828(3) 0.0307(4) Uani d . 1 . .
H H4 0.5214 0.4655 0.2587 0.037 Uiso calc R 1 . .
C C5 0.65120(17) 0.47098(9) 0.4609(4) 0.0306(4) Uani d . 1 . .
C C6 0.69347(16) 0.44561(9) 0.6454(4) 0.0265(4) Uani d . 1 . .
C C7 0.62992(15) 0.39505(9) 0.7356(3) 0.0241(4) Uani d . 1 . .
C C8 0.57968(16) 0.31611(9) 0.9575(3) 0.0246(4) Uani d . 1 . .
C C9 0.38031(17) 0.37126(12) 0.3799(3) 0.0315(5) Uani d . 1 . .
H H9A 0.3537 0.4051 0.2812 0.047 Uiso calc R 1 . .
H H9B 0.3239 0.3644 0.4871 0.047 Uiso calc R 1 . .
H H9C 0.3939 0.3284 0.3081 0.047 Uiso calc R 1 . .
C C10 0.71324(19) 0.52419(10) 0.3411(5) 0.0419(5) Uani d . 1 . .
H H10A 0.7075 0.5678 0.4126 0.063 Uiso calc R 1 . .
H H10B 0.6809 0.5282 0.2031 0.063 Uiso calc R 1 . .
H H10C 0.7918 0.5112 0.3297 0.063 Uiso calc R 1 . .
C C11 0.80130(18) 0.46820(11) 0.7418(4) 0.0362(5) Uani d . 1 . .
H H11A 0.8622 0.4395 0.6920 0.054 Uiso calc R 1 . .
H H11B 0.7959 0.4643 0.8920 0.054 Uiso calc R 1 . .
H H11C 0.8160 0.5154 0.7043 0.054 Uiso calc R 1 . .
C C12 0.59977(17) 0.27324(11) 1.1404(4) 0.0297(4) Uani d . 1 . .
H H12A 0.5354 0.2436 1.1630 0.045 Uiso calc R 1 . .
H H12B 0.6109 0.3021 1.2615 0.045 Uiso calc R 1 . .
H H12C 0.6664 0.2455 1.1179 0.045 Uiso calc R 1 . .
C C13 0.42124(15) 0.20619(9) 0.6169(3) 0.0248(4) Uani d . 1 . .
C C14 0.33994(16) 0.19268(9) 0.4725(4) 0.0274(4) Uani d . 1 . .
H H14 0.2697 0.2146 0.4812 0.033 Uiso calc R 1 . .
C C15 0.36070(16) 0.14697(9) 0.3142(4) 0.0311(4) Uani d . 1 . .
H H15 0.3059 0.1375 0.2127 0.037 Uiso calc R 1 . .
C C16 0.46320(18) 0.11590(10) 0.3093(4) 0.0370(5) Uani d . 1 . .
C C17 0.54509(18) 0.12796(11) 0.4537(4) 0.0387(5) Uani d . 1 . .
H H17 0.6145 0.1050 0.4460 0.046 Uiso calc R 1 . .
C C18 0.52465(16) 0.17380(10) 0.6092(4) 0.0309(4) Uani d . 1 . .
H H18 0.5800 0.1832 0.7097 0.037 Uiso calc R 1 . .

loop_
_atom_site_aniso_label
_atom_site_aniso_U_11
_atom_site_aniso_U_22
_atom_site_aniso_U_33
_atom_site_aniso_U_12
_atom_site_aniso_U_13
_atom_site_aniso_U_23
S 0.0189(2) 0.0315(2) 0.0278(2) -0.00380(16) 0.0001(2) 0.0014(2)
F 0.0513(8) 0.0624(9) 0.0659(11) 0.0177(7) -0.0131(9) -0.0339(9)
O1 0.0215(7) 0.0287(6) 0.0273(7) -0.0043(5) -0.0026(6) 0.0005(6)
O2 0.0195(7) 0.0421(8) 0.0440(10) 0.0022(6) 0.0003(6) -0.0035(7)
C1 0.0197(8) 0.0252(8) 0.0255(9) -0.0019(6) 0.0007(8) -0.0010(8)
C2 0.0212(8) 0.0233(8) 0.0252(9) 0.0028(7) 0.0013(7) -0.0002(8)
C3 0.0268(9) 0.0274(9) 0.0276(10) 0.0066(7) -0.0018(8) -0.0002(8)
C4 0.0328(10) 0.0297(9) 0.0294(11) 0.0072(8) 0.0002(8) 0.0044(8)
C5 0.0326(10) 0.0221(8) 0.0372(11) 0.0048(8) 0.0075(10) 0.0043(9)
C6 0.0257(9) 0.0216(8) 0.0322(10) 0.0009(7) 0.0042(9) -0.0023(8)
C7 0.0223(9) 0.0241(8) 0.0258(9) 0.0019(6) 0.0010(8) -0.0015(8)
C8 0.0211(9) 0.0263(9) 0.0263(9) -0.0023(7) 0.0005(8) -0.0026(7)
C9 0.0289(10) 0.0375(10) 0.0282(12) 0.0049(8) -0.0065(8) 0.0007(8)
C10 0.0422(11) 0.0345(10) 0.0490(13) 0.0003(9) 0.0082(13) 0.0131(12)
C11 0.0327(11) 0.0328(10) 0.0431(12) -0.0084(8) 0.0013(10) -0.0025(10)
C12 0.0259(10) 0.0351(10) 0.0279(10) -0.0026(8) -0.0022(9) 0.0053(8)
C13 0.0205(9) 0.0235(8) 0.0303(9) -0.0031(7) -0.0028(8) 0.0019(8)
C14 0.0212(9) 0.0268(8) 0.0342(10) -0.0014(7) -0.0054(8) 0.0023(8)
C15 0.0275(9) 0.0294(9) 0.0364(12) -0.0023(7) -0.0083(10) -0.0017(10)
C16 0.0374(11) 0.0314(9) 0.0421(13) 0.0042(8) -0.0050(11) -0.0079(10)
C17 0.0277(11) 0.0358(11) 0.0525(14) 0.0074(8) -0.0074(11) -0.0071(11)
C18 0.0228(9) 0.0297(9) 0.0403(11) 0.0010(8) -0.0071(9) 0.0002(9)

loop_
_atom_type_symbol
_atom_type_description
_atom_type_scat_dispersion_real
_atom_type_scat_dispersion_imag
_atom_type_scat_source
C C 0.0033 0.0016 'International Tables Vol C Tables 4.2.6.8 and 6.1.1.4'
H H 0.0000 0.0000 'International Tables Vol C Tables 4.2.6.8 and 6.1.1.4'
O O 0.0106 0.0060 'International Tables Vol C Tables 4.2.6.8 and 6.1.1.4'
F F 0.0171 0.0103 'International Tables Vol C Tables 4.2.6.8 and 6.1.1.4'
S S 0.1246 0.1234 'International Tables Vol C Tables 4.2.6.8 and 6.1.1.4'

loop_
_geom_angle_atom_site_label_1
_geom_angle_atom_site_label_2
_geom_angle_atom_site_label_3
_geom_angle_site_symmetry_1
_geom_angle_site_symmetry_3
_geom_angle
_geom_angle_publ_flag
O2 S C1 . . 110.49(9) ?
O2 S C13 . . 106.91(10) ?
C1 S C13 . . 98.95(9) ?
C8 O1 C7 . . 106.41(15) ?
C8 C1 C2 . . 107.61(16) ?
C8 C1 S . . 118.44(15) ?
C2 C1 S . . 133.91(15) ?
C7 C2 C3 . . 118.25(18) ?
C7 C2 C1 . . 104.08(16) ?
C3 C2 C1 . . 137.67(18) ?
C4 C3 C2 . . 116.62(18) ?
C4 C3 C9 . . 120.07(19) ?
C2 C3 C9 . . 123.30(18) ?
C3 C4 C5 . . 123.73(19) ?
C3 C4 H4 . . 118.1 ?
C5 C4 H4 . . 118.1 ?
C6 C5 C4 . . 120.03(18) ?
C6 C5 C10 . . 121.0(2) ?
C4 C5 C10 . . 119.0(2) ?
C7 C6 C5 . . 114.95(18) ?
C7 C6 C11 . . 120.7(2) ?
C5 C6 C11 . . 124.32(19) ?
O1 C7 C6 . . 122.64(18) ?
O1 C7 C2 . . 110.96(16) ?
C6 C7 C2 . . 126.40(19) ?
C1 C8 O1 . . 110.94(17) ?
C1 C8 C12 . . 133.67(17) ?
O1 C8 C12 . . 115.30(17) ?
C3 C9 H9A . . 109.5 ?
C3 C9 H9B . . 109.5 ?
H9A C9 H9B . . 109.5 ?
C3 C9 H9C . . 109.5 ?
H9A C9 H9C . . 109.5 ?
H9B C9 H9C . . 109.5 ?
C5 C10 H10A . . 109.5 ?
C5 C10 H10B . . 109.5 ?
H10A C10 H10B . . 109.5 ?
C5 C10 H10C . . 109.5 ?
H10A C10 H10C . . 109.5 ?
H10B C10 H10C . . 109.5 ?
C6 C11 H11A . . 109.5 ?
C6 C11 H11B . . 109.5 ?
H11A C11 H11B . . 109.5 ?
C6 C11 H11C . . 109.5 ?
H11A C11 H11C . . 109.5 ?
H11B C11 H11C . . 109.5 ?
C8 C12 H12A . . 109.5 ?
C8 C12 H12B . . 109.5 ?
H12A C12 H12B . . 109.5 ?
C8 C12 H12C . . 109.5 ?
H12A C12 H12C . . 109.5 ?
H12B C12 H12C . . 109.5 ?
C14 C13 C18 . . 121.06(19) ?
C14 C13 S . . 118.92(15) ?
C18 C13 S . . 119.72(16) ?
C13 C14 C15 . . 120.07(18) ?
C13 C14 H14 . . 120.0 ?
C15 C14 H14 . . 120.0 ?
C16 C15 C14 . . 117.8(2) ?
C16 C15 H15 . . 121.1 ?
C14 C15 H15 . . 121.1 ?
F C16 C15 . . 118.1(2) ?
F C16 C17 . . 118.86(19) ?
C15 C16 C17 . . 123.0(2) ?
C18 C17 C16 . . 118.98(19) ?
C18 C17 H17 . . 120.5 ?
C16 C17 H17 . . 120.5 ?
C17 C18 C13 . . 119.01(19) ?
C17 C18 H18 . . 120.5 ?
C13 C18 H18 . . 120.5 ?

loop_
_geom_bond_atom_site_label_1
_geom_bond_atom_site_label_2
_geom_bond_site_symmetry_2
_geom_bond_distance
_geom_bond_publ_flag
S O2 . 1.4915(14) ?
S C1 . 1.7606(18) ?
S C13 . 1.793(2) ?
F C16 . 1.350(3) ?
O1 C8 . 1.372(2) ?
O1 C7 . 1.384(2) ?
C1 C8 . 1.356(3) ?
C1 C2 . 1.456(3) ?
C2 C7 . 1.394(3) ?
C2 C3 . 1.402(3) ?
C3 C4 . 1.392(3) ?
C3 C9 . 1.506(3) ?
C4 C5 . 1.412(3) ?
C4 H4 . 0.9500 ?
C5 C6 . 1.394(3) ?
C5 C10 . 1.504(3) ?
C6 C7 . 1.386(3) ?
C6 C11 . 1.505(3) ?
C8 C12 . 1.478(3) ?
C9 H9A . 0.9800 ?
C9 H9B . 0.9800 ?
C9 H9C . 0.9800 ?
C10 H10A . 0.9800 ?
C10 H10B . 0.9800 ?
C10 H10C . 0.9800 ?
C11 H11A . 0.9800 ?
C11 H11B . 0.9800 ?
C11 H11C . 0.9800 ?
C12 H12A . 0.9800 ?
C12 H12B . 0.9800 ?
C12 H12C . 0.9800 ?
C13 C14 . 1.379(3) ?
C13 C18 . 1.397(3) ?
C14 C15 . 1.390(3) ?
C14 H14 . 0.9500 ?
C15 C16 . 1.375(3) ?
C15 H15 . 0.9500 ?
C16 C17 . 1.379(3) ?
C17 C18 . 1.378(3) ?
C17 H17 . 0.9500 ?
C18 H18 . 0.9500 ?

loop_
_geom_hbond_atom_site_label_D
_geom_hbond_atom_site_label_H
_geom_hbond_atom_site_label_A
_geom_hbond_site_symmetry_A
_geom_hbond_distance_DH
_geom_hbond_distance_HA
_geom_hbond_distance_DA
_geom_hbond_angle_DHA
C15 H15 O1 4_454 0.95 2.59 3.529(3) 168.5
C18 H18 O2 4 0.95 2.49 3.328(2) 147.2
C11 H11A Cg 4 0.98 2.66 3.553(3) 152.4
C12 H12A Cg 1_556 0.98 2.78 3.590(3) 140.7

loop_
_geom_torsion_atom_site_label_1
_geom_torsion_atom_site_label_2
_geom_torsion_atom_site_label_3
_geom_torsion_atom_site_label_4
_geom_torsion_site_symmetry_1
_geom_torsion_site_symmetry_2
_geom_torsion_site_symmetry_3
_geom_torsion_site_symmetry_4
_geom_torsion
_geom_torsion_publ_flag
O2 S C1 C8 . . . . 137.99(16) ?
C13 S C1 C8 . . . . -110.10(17) ?
O2 S C1 C2 . . . . -44.4(2) ?
C13 S C1 C2 . . . . 67.5(2) ?
C8 C1 C2 C7 . . . . -0.4(2) ?
S C1 C2 C7 . . . . -178.16(16) ?
C8 C1 C2 C3 . . . . 179.2(2) ?
S C1 C2 C3 . . . . 1.4(4) ?
C7 C2 C3 C4 . . . . 0.3(3) ?
C1 C2 C3 C4 . . . . -179.3(2) ?
C7 C2 C3 C9 . . . . 179.36(18) ?
C1 C2 C3 C9 . . . . -0.2(4) ?
C2 C3 C4 C5 . . . . 0.6(3) ?
C9 C3 C4 C5 . . . . -178.50(19) ?
C3 C4 C5 C6 . . . . -1.7(3) ?
C3 C4 C5 C10 . . . . 177.73(19) ?
C4 C5 C6 C7 . . . . 1.7(3) ?
C10 C5 C6 C7 . . . . -177.71(18) ?
C4 C5 C6 C11 . . . . 179.86(19) ?
C10 C5 C6 C11 . . . . 0.4(3) ?
C8 O1 C7 C6 . . . . -179.43(18) ?
C8 O1 C7 C2 . . . . -0.12(19) ?
C5 C6 C7 O1 . . . . 178.31(17) ?
C11 C6 C7 O1 . . . . 0.1(3) ?
C5 C6 C7 C2 . . . . -0.9(3) ?
C11 C6 C7 C2 . . . . -179.11(19) ?
C3 C2 C7 O1 . . . . -179.38(16) ?
C1 C2 C7 O1 . . . . 0.3(2) ?
C3 C2 C7 C6 . . . . -0.1(3) ?
C1 C2 C7 C6 . . . . 179.60(18) ?
C2 C1 C8 O1 . . . . 0.3(2) ?
S C1 C8 O1 . . . . 178.51(13) ?
C2 C1 C8 C12 . . . . -176.0(2) ?
S C1 C8 C12 . . . . 2.2(3) ?
C7 O1 C8 C1 . . . . -0.1(2) ?
C7 O1 C8 C12 . . . . 176.90(17) ?
O2 S C13 C14 . . . . -13.62(19) ?
C1 S C13 C14 . . . . -128.35(17) ?
O2 S C13 C18 . . . . 172.58(16) ?
C1 S C13 C18 . . . . 57.85(18) ?
C18 C13 C14 C15 . . . . -1.0(3) ?
S C13 C14 C15 . . . . -174.70(16) ?
C13 C14 C15 C16 . . . . 0.7(3) ?
C14 C15 C16 F . . . . -179.6(2) ?
C14 C15 C16 C17 . . . . 0.2(4) ?
F C16 C17 C18 . . . . 179.0(2) ?
C15 C16 C17 C18 . . . . -0.8(4) ?
C16 C17 C18 C13 . . . . 0.6(4) ?
C14 C13 C18 C17 . . . . 0.3(3) ?
S C13 C18 C17 . . . . 173.99(18) ?
